data_7702559
loop_
_publ_author_name
'Xu, Zhiqiang'
'Thompson, Laurence K.'
'Black, Daniel A.'
'Ralph, Corbin'
'Miller, David O.'
'Leech, Michael A.'
'Howard, Judith A. K.'

_publ_section_title
;
 N--N Bridged dinuclear complexes with Mn(ii), Ni(ii), Cu(ii), Zn(ii) and
 Cd(ii); examples with antiferromagnetic and ferromagnetic coupling
;
_journal_issue 13
_journal_name_full 'Journal of the Chemical Society, Dalton Transactions'
_journal_page_first 2042
_journal_paper_doi 10.1039/b101445p
_journal_year 2001
_chemical_formula_sum 'C30 H40 Cl4 Cu2 N24 O21'
_chemical_formula_weight 1341.74
_space_group_IT_number 14
_space_group_name_Hall '-P 2ybc'
_space_group_name_H-M_alt 'P 1 21/c 1'
_symmetry_cell_setting monoclinic
_symmetry_space_group_name_H-M 'P 1 21/c 1'
_atom_sites_solution_hydrogens geom
_atom_sites_solution_primary direct
_atom_sites_solution_secondary difmap
_audit_creation_method SHELXL-97
_cell_angle_alpha 90.00
_cell_angle_beta 90.3990(10)
_cell_angle_gamma 90.00
_cell_formula_units_Z 4
_cell_length_a 17.7623(8)
_cell_length_b 13.3002(6)
_cell_length_c 21.6942(10)
_cell_measurement_reflns_used 987
_cell_measurement_temperature 100(1)
_cell_measurement_theta_max 27.01
_cell_measurement_theta_min 16.03
_cell_volume 5125.0(4)
_computing_cell_refinement 'Bruker SMART'
_computing_data_collection 'Bruker SMART'
_computing_data_reduction 'Bruker SAINT'
_computing_molecular_graphics 'SHELXL-97 (Sheldrick, 1997)'
_computing_publication_material 'SHELXL-97 (Sheldrick, 1997)'
_computing_structure_refinement 'SHELXL-97 (Sheldrick, 1997)'
_computing_structure_solution 'SHELXS-97 (Sheldrick, 1990)'
_diffrn_ambient_temperature 100(1)
_diffrn_measured_fraction_theta_full 0.999
_diffrn_measured_fraction_theta_max 0.999
_diffrn_measurement_device_type 'Bruker SMART-CCD'
_diffrn_measurement_method \w-scan
_diffrn_radiation_monochromator graphite
_diffrn_radiation_source 'fine-focus sealed tube'
_diffrn_radiation_type MoK\a
_diffrn_radiation_wavelength 0.71073
_diffrn_reflns_av_R_equivalents 0.0227
_diffrn_reflns_av_sigmaI/netI 0.0148
_diffrn_reflns_limit_h_max 23
_diffrn_reflns_limit_h_min -23
_diffrn_reflns_limit_k_max 17
_diffrn_reflns_limit_k_min -17
_diffrn_reflns_limit_l_max 28
_diffrn_reflns_limit_l_min -27
_diffrn_reflns_number 54029
_diffrn_reflns_theta_full 27.49
_diffrn_reflns_theta_max 27.49
_diffrn_reflns_theta_min 1.80
_exptl_absorpt_coefficient_mu 1.139
_exptl_absorpt_correction_T_max 0.833
_exptl_absorpt_correction_T_min 0.743
_exptl_absorpt_correction_type multi-scan
_exptl_absorpt_process_details 'SADABS (Sheldrick, 1996)'
_exptl_crystal_density_diffrn 1.739
_exptl_crystal_density_method 'not measured'
_exptl_crystal_description block
_exptl_crystal_F_000 2728
_exptl_crystal_size_max 0.27
_exptl_crystal_size_mid 0.19
_exptl_crystal_size_min 0.16
_refine_diff_density_max 0.986
_refine_diff_density_min -0.769
_refine_diff_density_rms 0.062
_refine_ls_extinction_method none
_refine_ls_goodness_of_fit_ref 1.029
_refine_ls_hydrogen_treatment mixed
_refine_ls_matrix_type full
_refine_ls_number_parameters 890
_refine_ls_number_reflns 11750
_refine_ls_number_restraints 0
_refine_ls_restrained_S_all 1.029
_refine_ls_R_factor_all 0.0316
_refine_ls_R_factor_gt 0.0277
_refine_ls_shift/su_max 0.043
_refine_ls_shift/su_mean 0.003
_refine_ls_structure_factor_coef Fsqd
_refine_ls_weighting_details 'calc w=1/[\s^2^(Fo^2^)+(0.0340P)^2^+5.6275P] where P=(Fo^2^+2Fc^2^)/3'
_refine_ls_weighting_scheme calc
_refine_ls_wR_factor_gt 0.0706
_refine_ls_wR_factor_ref 0.0733
_reflns_number_gt 10661
_reflns_number_total 11750
_reflns_threshold_expression >2sigma(I)
_cod_data_source_file b101445p.txt
_cod_data_source_block l8m_(4)
_cod_original_sg_symbol_H-M 'P 21/c'
_cod_database_code 7702559

loop_
_symmetry_equiv_pos_as_xyz
'x, y, z'
'-x, y+1/2, -z+1/2'
'-x, -y, -z'
'x, -y-1/2, z-1/2'

loop_
_atom_site_label
_atom_site_type_symbol
_atom_site_fract_x
_atom_site_fract_y
_atom_site_fract_z
_atom_site_U_iso_or_equiv
_atom_site_adp_type
_atom_site_occupancy
_atom_site_symmetry_multiplicity
_atom_site_calc_flag
Cu1 Cu 0.135801(11) 0.779644(14) 0.364512(9) 0.01194(5) Uani 1 1 d
Cu2 Cu 0.312403(11) 0.629924(14) 0.357910(9) 0.01237(5) Uani 1 1 d
Cl3 Cl 0.12869(2) 0.94457(3) 0.568603(18) 0.01738(8) Uani 1 1 d
N1 N 0.32406(8) 0.49302(10) 0.40020(6) 0.0137(3) Uani 1 1 d
N10 N 0.14555(8) 0.63726(10) 0.33143(6) 0.0127(3) Uani 1 1 d
N46 N 0.23110(8) 0.81678(10) 0.32015(6) 0.0139(3) Uani 1 1 d
N36 N 0.05333(8) 0.74123(10) 0.42948(6) 0.0134(3) Uani 1 1 d
N54 N 0.13759(8) 0.93119(10) 0.37822(6) 0.0133(3) Uani 1 1 d
N44 N 0.24542(11) 0.78282(14) 0.19885(8) 0.0274(4) Uani 1 1 d
N51 N 0.16697(9) 1.13304(11) 0.40504(7) 0.0202(3) Uani 1 1 d
N48 N 0.32821(9) 0.93599(13) 0.32134(9) 0.0242(3) Uani 1 1 d
N12 N 0.14772(9) 0.54518(12) 0.23963(7) 0.0189(3) Uani 1 1 d
O9 O 0.10373(8) 1.01773(10) 0.61394(6) 0.0230(3) Uani 1 1 d
N9 N 0.20711(8) 0.57741(10) 0.35104(6) 0.0128(3) Uani 1 1 d
N19 N 0.41078(8) 0.69667(10) 0.39012(7) 0.0145(3) Uani 1 1 d
N26 N 0.30912(9) 0.87556(12) 0.48199(8) 0.0214(3) Uani 1 1 d
N45 N 0.28328(8) 0.74377(10) 0.29929(6) 0.0132(3) Uani 1 1 d
O10 O 0.06500(8) 0.91101(11) 0.53303(6) 0.0258(3) Uani 1 1 d
O12 O 0.16318(9) 0.86092(11) 0.59982(7) 0.0327(3) Uani 1 1 d
N28 N 0.20100(8) 0.74133(11) 0.45250(6) 0.0141(3) Uani 1 1 d
C29 C 0.16138(9) 0.68169(12) 0.48716(8) 0.0145(3) Uani 1 1 d
N4 N 0.31761(9) 0.30640(12) 0.45920(8) 0.0228(3) Uani 1 1 d
N37 N 0.36245(8) 0.58611(11) 0.26240(7) 0.0177(3) Uani 1 1 d
C11 C 0.12247(9) 0.61939(12) 0.27483(8) 0.0136(3) Uani 1 1 d
N33 N -0.04702(8) 0.67741(11) 0.52005(7) 0.0178(3) Uani 1 1 d
C35 C -0.02080(10) 0.75475(13) 0.42328(8) 0.0160(3) Uani 1 1 d
C34 C -0.07088(10) 0.72216(13) 0.46829(8) 0.0173(3) Uani 1 1 d
N22 N 0.53494(8) 0.79903(12) 0.43902(8) 0.0217(3) Uani 1 1 d
N8 N 0.12121(9) 0.46571(12) 0.39527(7) 0.0175(3) Uani 1 1 d
C31 C 0.07856(9) 0.69649(12) 0.48174(7) 0.0137(3) Uani 1 1 d
N27 N 0.27715(8) 0.71392(10) 0.44583(6) 0.0140(3) Uani 1 1 d
C21 C 0.54266(10) 0.72810(14) 0.39581(9) 0.0213(4) Uani 1 1 d
C20 C 0.48080(10) 0.67714(13) 0.37128(8) 0.0179(3) Uani 1 1 d
C32 C 0.02780(10) 0.66590(13) 0.52678(8) 0.0170(3) Uani 1 1 d
C25 C 0.32462(9) 0.78713(13) 0.45573(8) 0.0152(3) Uani 1 1 d
O11 O 0.18276(7) 0.99181(11) 0.52806(6) 0.0248(3) Uani 1 1 d
N18 N 0.05040(8) 0.77149(11) 0.28537(7) 0.0157(3) Uani 1 1 d
C7 C 0.19050(9) 0.49825(12) 0.38395(7) 0.0136(3) Uani 1 1 d
C2 C 0.38615(10) 0.44786(13) 0.42087(8) 0.0171(3) Uani 1 1 d
C24 C 0.40258(9) 0.76691(12) 0.43468(8) 0.0149(3) Uani 1 1 d
N15 N -0.03809(9) 0.72781(13) 0.18178(8) 0.0253(3) Uani 1 1 d
N40 N 0.38972(11) 0.54736(14) 0.13766(8) 0.0333(4) Uani 1 1 d
C50 C 0.21821(10) 1.07433(13) 0.37742(9) 0.0201(4) Uani 1 1 d
C52 C 0.10093(10) 1.09049(13) 0.41697(8) 0.0179(3) Uani 1 1 d
C47 C 0.25862(9) 0.90592(12) 0.33260(8) 0.0154(3) Uani 1 1 d
C5 C 0.25510(10) 0.35167(13) 0.43730(8) 0.0190(3) Uani 1 1 d
N30 N 0.18865(10) 0.60944(13) 0.52383(8) 0.0213(3) Uani 1 1 d
C49 C 0.20409(9) 0.97432(12) 0.36331(8) 0.0151(3) Uani 1 1 d
C42 C 0.33273(10) 0.64441(12) 0.21763(8) 0.0164(3) Uani 1 1 d
C43 C 0.28455(10) 0.72902(12) 0.23957(8) 0.0160(3) Uani 1 1 d
C17 C -0.00585(10) 0.83128(14) 0.26758(8) 0.0191(3) Uani 1 1 d
C53 C 0.08577(9) 0.98947(13) 0.40426(8) 0.0151(3) Uani 1 1 d
C3 C 0.38219(11) 0.35448(14) 0.45051(9) 0.0214(4) Uani 1 1 d
C23 C 0.46490(10) 0.81766(13) 0.45838(9) 0.0192(3) Uani 1 1 d
C6 C 0.25769(9) 0.44435(12) 0.40857(7) 0.0139(3) Uani 1 1 d
C13 C 0.06220(9) 0.68827(13) 0.25152(8) 0.0149(3) Uani 1 1 d
C39 C 0.41995(12) 0.49205(16) 0.18244(10) 0.0295(4) Uani 1 1 d
C41 C 0.34585(12) 0.62412(15) 0.15575(9) 0.0249(4) Uani 1 1 d
C16 C -0.05061(11) 0.80839(15) 0.21658(9) 0.0226(4) Uani 1 1 d
C38 C 0.40614(11) 0.51041(14) 0.24449(9) 0.0221(4) Uani 1 1 d
C14 C 0.01863(11) 0.66760(14) 0.19993(9) 0.0216(4) Uani 1 1 d
Cl64 Cl 0.09717(2) 0.00740(3) 0.16748(2) 0.02051(9) Uani 1 1 d
O68 O 0.11066(9) -0.09953(11) 0.16947(8) 0.0335(3) Uani 1 1 d
O65 O 0.12135(11) 0.04441(12) 0.10842(8) 0.0436(4) Uani 1 1 d
O66 O 0.01782(8) 0.02582(12) 0.17380(9) 0.0385(4) Uani 1 1 d
O67 O 0.13711(11) 0.05746(16) 0.21567(9) 0.0502(5) Uani 1 1 d
Cl2 Cl 0.39268(2) 0.92526(4) 0.07285(2) 0.02311(9) Uani 1 1 d
O5 O 0.33583(9) 0.99551(14) 0.05358(8) 0.0404(4) Uani 1 1 d
O6 O 0.43370(9) 0.96455(12) 0.12541(7) 0.0339(3) Uani 1 1 d
O7 O 0.44425(8) 0.90786(12) 0.02316(7) 0.0309(3) Uani 1 1 d
O8 O 0.35647(11) 0.83258(14) 0.08960(8) 0.0465(5) Uani 1 1 d
Cl59 Cl 0.40380(3) 0.19407(4) 0.29530(2) 0.03022(11) Uani 1 1 d
O62 O 0.40025(10) 0.13263(12) 0.34990(8) 0.0372(4) Uani 1 1 d
O60 O 0.38659(10) 0.29666(12) 0.30999(8) 0.0392(4) Uani 1 1 d
O61 O 0.47609(13) 0.18750(14) 0.26926(11) 0.0636(7) Uani 1 1 d
O63 O 0.34843(17) 0.15679(18) 0.25235(12) 0.0816(8) Uani 1 1 d
O58 O 0.25244(11) 0.31226(14) 0.06083(8) 0.0399(4) Uani 1 1 d
O56 O 0.23768(10) 0.37607(12) 0.26595(8) 0.0320(3) Uani 1 1 d
O69 O 0.43700(9) 0.86427(15) 0.24214(8) 0.0312(3) Uani 1 1 d
O57 O 0.17821(10) 0.26521(14) 0.17082(8) 0.0350(4) Uani 1 1 d
O55 O 0.39268(11) 0.05724(12) 0.47637(9) 0.0380(4) Uani 1 1 d
H53 H 0.0407(12) 0.9612(15) 0.4153(9) 0.013(5) Uiso 1 1 d
H2 H 0.4314(13) 0.4798(17) 0.4150(10) 0.023(6) Uiso 1 1 d
H34 H -0.1208(13) 0.7304(16) 0.4621(10) 0.017(5) Uiso 1 1 d
H8B H 0.1128(13) 0.4178(18) 0.4161(11) 0.020(6) Uiso 1 1 d
H20 H 0.4861(12) 0.6328(16) 0.3410(10) 0.017(5) Uiso 1 1 d
H35 H -0.0401(12) 0.7838(16) 0.3877(10) 0.017(5) Uiso 1 1 d
H50 H 0.2646(14) 1.1015(18) 0.3667(11) 0.030(6) Uiso 1 1 d
H8A H 0.0842(14) 0.4956(18) 0.3799(11) 0.023(6) Uiso 1 1 d
H52 H 0.0639(13) 1.1306(17) 0.4343(10) 0.021(5) Uiso 1 1 d
H5 H 0.2081(13) 0.3162(18) 0.4412(11) 0.024(6) Uiso 1 1 d
H23 H 0.4590(13) 0.8668(18) 0.4875(11) 0.026(6) Uiso 1 1 d
H38 H 0.4271(13) 0.4728(18) 0.2737(11) 0.025(6) Uiso 1 1 d
H17 H -0.0168(13) 0.8880(17) 0.2919(11) 0.022(6) Uiso 1 1 d
H32 H 0.0448(12) 0.6390(16) 0.5644(10) 0.019(5) Uiso 1 1 d
H21 H 0.5906(13) 0.7150(17) 0.3819(11) 0.023(6) Uiso 1 1 d
H3 H 0.4263(14) 0.3240(18) 0.4643(11) 0.029(6) Uiso 1 1 d
H44A H 0.2161(14) 0.829(2) 0.2096(11) 0.029(6) Uiso 1 1 d
H12B H 0.1794(14) 0.5032(19) 0.2523(11) 0.025(6) Uiso 1 1 d
H30B H 0.2325(15) 0.6048(18) 0.5297(11) 0.026(6) Uiso 1 1 d
H14 H 0.0267(13) 0.6084(18) 0.1751(11) 0.026(6) Uiso 1 1 d
H16 H -0.0888(13) 0.8489(18) 0.2063(11) 0.024(6) Uiso 1 1 d
H48A H 0.3406(14) 0.995(2) 0.3281(12) 0.031(6) Uiso 1 1 d
H30A H 0.1631(15) 0.5755(19) 0.5420(12) 0.027(6) Uiso 1 1 d
H12A H 0.1352(14) 0.5410(19) 0.2032(13) 0.031(7) Uiso 1 1 d
H39 H 0.4502(16) 0.439(2) 0.1699(13) 0.042(7) Uiso 1 1 d
H26B H 0.3381(15) 0.924(2) 0.4808(12) 0.031(6) Uiso 1 1 d
H48B H 0.3556(16) 0.900(2) 0.3025(13) 0.040(8) Uiso 1 1 d
H41 H 0.3254(14) 0.6638(19) 0.1246(12) 0.032(6) Uiso 1 1 d
H26A H 0.2647(15) 0.8858(19) 0.4958(12) 0.031(6) Uiso 1 1 d
H56B H 0.2784(18) 0.355(2) 0.2783(14) 0.045(8) Uiso 1 1 d
H69A H 0.4569(17) 0.819(2) 0.2379(13) 0.037(8) Uiso 1 1 d
H58A H 0.247(2) 0.372(3) 0.0506(17) 0.070(11) Uiso 1 1 d
H57A H 0.1778(18) 0.209(3) 0.1800(15) 0.049(9) Uiso 1 1 d
H57B H 0.2019(19) 0.271(3) 0.1374(17) 0.061(10) Uiso 1 1 d
H44B H 0.2513(18) 0.776(2) 0.1643(15) 0.050(9) Uiso 1 1 d
H55B H 0.4010(19) 0.089(3) 0.5081(17) 0.061(10) Uiso 1 1 d
H56A H 0.2211(18) 0.341(2) 0.2398(16) 0.054(9) Uiso 1 1 d
H69B H 0.4334(17) 0.889(2) 0.2108(15) 0.042(9) Uiso 1 1 d
H58B H 0.281(2) 0.291(3) 0.0342(17) 0.065(11) Uiso 1 1 d
H55A H 0.4019(19) 0.093(3) 0.4440(17) 0.064(10) Uiso 1 1 d

loop_
_atom_site_aniso_label
_atom_site_aniso_U_11
_atom_site_aniso_U_22
_atom_site_aniso_U_33
_atom_site_aniso_U_23
_atom_site_aniso_U_13
_atom_site_aniso_U_12
Cu1 0.01147(9) 0.01030(9) 0.01407(10) -0.00029(7) 0.00172(7) -0.00055(7)
Cu2 0.01088(9) 0.01106(9) 0.01516(10) 0.00157(7) -0.00035(7) -0.00074(7)
Cl3 0.01762(19) 0.01932(19) 0.01522(18) 0.00023(14) 0.00147(14) 0.00273(15)
N1 0.0145(7) 0.0131(6) 0.0136(6) -0.0008(5) 0.0000(5) 0.0002(5)
N10 0.0118(6) 0.0121(6) 0.0142(6) 0.0011(5) -0.0013(5) -0.0001(5)
N46 0.0142(6) 0.0120(6) 0.0155(7) -0.0003(5) 0.0022(5) 0.0012(5)
N36 0.0143(6) 0.0118(6) 0.0140(6) -0.0016(5) 0.0007(5) -0.0010(5)
N54 0.0137(6) 0.0128(6) 0.0135(6) 0.0008(5) 0.0003(5) -0.0002(5)
N44 0.0379(10) 0.0294(9) 0.0150(8) 0.0013(7) 0.0014(7) 0.0173(8)
N51 0.0197(7) 0.0149(7) 0.0261(8) -0.0024(6) 0.0014(6) 0.0008(6)
N48 0.0192(8) 0.0137(7) 0.0399(10) -0.0055(7) 0.0119(7) -0.0036(6)
N12 0.0230(8) 0.0188(7) 0.0148(7) -0.0024(6) -0.0037(6) 0.0052(6)
O9 0.0276(7) 0.0236(7) 0.0179(6) -0.0037(5) 0.0023(5) 0.0045(5)
N9 0.0119(6) 0.0123(6) 0.0142(6) 0.0006(5) -0.0012(5) 0.0001(5)
N19 0.0138(7) 0.0136(6) 0.0161(7) 0.0023(5) 0.0002(5) -0.0004(5)
N26 0.0153(7) 0.0179(8) 0.0311(9) -0.0080(6) 0.0047(6) -0.0026(6)
N45 0.0127(6) 0.0111(6) 0.0157(7) 0.0001(5) 0.0019(5) 0.0011(5)
O10 0.0221(7) 0.0323(7) 0.0231(7) -0.0051(6) 0.0000(5) -0.0049(6)
O12 0.0402(9) 0.0281(8) 0.0298(8) 0.0069(6) -0.0008(6) 0.0146(6)
N28 0.0113(6) 0.0158(7) 0.0151(7) -0.0011(5) 0.0007(5) -0.0003(5)
C29 0.0138(8) 0.0154(8) 0.0144(7) -0.0025(6) 0.0003(6) -0.0006(6)
N4 0.0238(8) 0.0169(7) 0.0275(8) 0.0062(6) -0.0016(6) 0.0014(6)
N37 0.0192(7) 0.0148(7) 0.0190(7) 0.0003(5) 0.0016(6) 0.0010(5)
C11 0.0131(7) 0.0127(7) 0.0150(7) 0.0010(6) 0.0006(6) -0.0028(6)
N33 0.0158(7) 0.0186(7) 0.0190(7) 0.0014(6) 0.0036(5) -0.0010(5)
C35 0.0165(8) 0.0158(8) 0.0156(8) 0.0002(6) -0.0009(6) 0.0006(6)
C34 0.0128(8) 0.0190(8) 0.0199(8) -0.0015(6) 0.0008(6) 0.0004(6)
N22 0.0147(7) 0.0224(8) 0.0280(8) 0.0007(6) -0.0020(6) -0.0025(6)
N8 0.0140(7) 0.0168(7) 0.0217(8) 0.0067(6) -0.0008(6) -0.0026(6)
C31 0.0149(8) 0.0114(7) 0.0147(7) -0.0010(6) 0.0003(6) -0.0005(6)
N27 0.0114(6) 0.0159(7) 0.0147(7) 0.0003(5) 0.0011(5) 0.0002(5)
C21 0.0136(8) 0.0241(9) 0.0262(9) 0.0020(7) 0.0027(7) 0.0008(7)
C20 0.0162(8) 0.0186(8) 0.0188(8) 0.0009(7) 0.0024(6) 0.0019(6)
C32 0.0163(8) 0.0179(8) 0.0168(8) 0.0035(6) 0.0012(6) -0.0004(6)
C25 0.0152(8) 0.0169(8) 0.0135(7) 0.0002(6) 0.0001(6) -0.0004(6)
O11 0.0202(6) 0.0294(7) 0.0248(7) 0.0005(5) 0.0071(5) -0.0020(5)
N18 0.0166(7) 0.0152(7) 0.0154(7) 0.0016(5) 0.0006(5) 0.0003(5)
C7 0.0153(8) 0.0129(7) 0.0124(7) -0.0022(6) -0.0006(6) -0.0015(6)
C2 0.0145(8) 0.0180(8) 0.0187(8) -0.0009(6) -0.0007(6) 0.0001(6)
C24 0.0150(8) 0.0140(7) 0.0158(8) 0.0021(6) 0.0002(6) -0.0003(6)
N15 0.0231(8) 0.0311(9) 0.0216(8) -0.0011(7) -0.0079(6) 0.0054(7)
N40 0.0433(11) 0.0322(9) 0.0244(9) -0.0059(7) 0.0064(8) 0.0119(8)
C50 0.0168(8) 0.0154(8) 0.0282(9) -0.0012(7) 0.0034(7) -0.0016(6)
C52 0.0180(8) 0.0170(8) 0.0187(8) -0.0016(6) 0.0001(6) 0.0035(6)
C47 0.0160(8) 0.0136(7) 0.0167(8) 0.0015(6) 0.0026(6) 0.0007(6)
C5 0.0189(8) 0.0161(8) 0.0220(9) 0.0032(7) -0.0005(7) -0.0017(7)
N30 0.0121(7) 0.0273(8) 0.0245(8) 0.0108(7) 0.0018(6) 0.0000(6)
C49 0.0149(8) 0.0143(8) 0.0163(8) 0.0010(6) 0.0014(6) 0.0003(6)
C42 0.0172(8) 0.0133(7) 0.0187(8) 0.0004(6) 0.0030(6) 0.0007(6)
C43 0.0174(8) 0.0135(7) 0.0171(8) 0.0020(6) 0.0027(6) -0.0003(6)
C17 0.0218(9) 0.0174(8) 0.0181(8) 0.0024(7) 0.0009(7) 0.0030(7)
C53 0.0141(8) 0.0167(8) 0.0145(8) 0.0008(6) 0.0006(6) 0.0009(6)
C3 0.0197(9) 0.0196(8) 0.0248(9) 0.0035(7) -0.0032(7) 0.0036(7)
C23 0.0172(8) 0.0171(8) 0.0233(9) -0.0023(7) -0.0015(7) -0.0019(6)
C6 0.0149(8) 0.0131(7) 0.0138(7) -0.0011(6) 0.0000(6) -0.0004(6)
C13 0.0143(7) 0.0159(8) 0.0144(8) 0.0018(6) 0.0008(6) -0.0003(6)
C39 0.0337(11) 0.0229(10) 0.0320(11) -0.0065(8) 0.0067(9) 0.0097(8)
C41 0.0317(10) 0.0236(9) 0.0196(9) -0.0012(7) 0.0035(8) 0.0061(8)
C16 0.0195(9) 0.0259(9) 0.0224(9) 0.0043(7) -0.0020(7) 0.0054(7)
C38 0.0232(9) 0.0169(8) 0.0263(10) 0.0005(7) 0.0019(7) 0.0044(7)
C14 0.0220(9) 0.0233(9) 0.0195(9) -0.0033(7) -0.0038(7) 0.0030(7)
Cl64 0.01751(19) 0.0216(2) 0.0224(2) -0.00135(16) -0.00080(15) 0.00170(15)
O68 0.0329(8) 0.0239(7) 0.0438(9) 0.0084(6) 0.0084(7) 0.0088(6)
O65 0.0690(12) 0.0278(8) 0.0344(9) 0.0068(7) 0.0195(8) 0.0125(8)
O66 0.0199(7) 0.0369(9) 0.0587(11) -0.0125(8) -0.0021(7) 0.0082(6)
O67 0.0461(10) 0.0617(12) 0.0424(10) -0.0124(9) -0.0163(8) -0.0129(9)
Cl2 0.0201(2) 0.0281(2) 0.0212(2) 0.00223(17) -0.00144(16) -0.00710(17)
O5 0.0290(8) 0.0557(11) 0.0365(9) 0.0067(8) 0.0013(7) 0.0109(7)
O6 0.0322(8) 0.0434(9) 0.0262(7) -0.0045(6) -0.0060(6) -0.0117(7)
O7 0.0254(7) 0.0408(9) 0.0265(7) -0.0008(6) 0.0018(6) 0.0001(6)
O8 0.0581(11) 0.0431(10) 0.0383(9) 0.0042(8) 0.0019(8) -0.0314(9)
Cl59 0.0375(3) 0.0196(2) 0.0337(3) 0.00091(18) 0.0089(2) -0.00305(19)
O62 0.0459(10) 0.0313(8) 0.0347(8) 0.0066(6) 0.0049(7) -0.0111(7)
O60 0.0394(9) 0.0250(8) 0.0533(10) -0.0018(7) 0.0042(8) 0.0043(7)
O61 0.0717(14) 0.0338(10) 0.0861(16) 0.0015(10) 0.0548(12) 0.0015(9)
O63 0.121(2) 0.0516(13) 0.0720(16) -0.0001(11) -0.0472(15) -0.0236(14)
O58 0.0527(11) 0.0293(9) 0.0378(9) -0.0021(7) 0.0155(8) 0.0063(8)
O56 0.0299(8) 0.0255(8) 0.0405(9) -0.0119(7) -0.0101(7) 0.0097(6)
O69 0.0259(8) 0.0384(9) 0.0293(9) -0.0010(7) 0.0095(6) 0.0048(7)
O57 0.0413(9) 0.0305(9) 0.0332(9) -0.0034(7) -0.0011(7) -0.0060(7)
O55 0.0525(11) 0.0276(8) 0.0338(9) -0.0011(7) -0.0087(8) -0.0151(7)

loop_
_atom_type_symbol
_atom_type_description
_atom_type_scat_dispersion_real
_atom_type_scat_dispersion_imag
_atom_type_scat_source
C C 0.0033 0.0016 'International Tables Vol C Tables 4.2.6.8 and 6.1.1.4'
H H 0.0000 0.0000 'International Tables Vol C Tables 4.2.6.8 and 6.1.1.4'
N N 0.0061 0.0033 'International Tables Vol C Tables 4.2.6.8 and 6.1.1.4'
O O 0.0106 0.0060 'International Tables Vol C Tables 4.2.6.8 and 6.1.1.4'
Cl Cl 0.1484 0.1585 'International Tables Vol C Tables 4.2.6.8 and 6.1.1.4'
Cu Cu 0.3201 1.2651 'International Tables Vol C Tables 4.2.6.8 and 6.1.1.4'

loop_
_geom_angle_atom_site_label_1
_geom_angle_atom_site_label_2
_geom_angle_atom_site_label_3
_geom_angle
N46 Cu1 N10 89.19(5)
N46 Cu1 N54 79.33(6)
N10 Cu1 N54 166.33(6)
N46 Cu1 N36 166.25(6)
N10 Cu1 N36 94.11(5)
N54 Cu1 N36 98.79(5)
N46 Cu1 N28 91.78(5)
N10 Cu1 N28 92.48(5)
N54 Cu1 N28 95.25(5)
N36 Cu1 N28 74.75(5)
N46 Cu1 N18 102.02(5)
N10 Cu1 N18 75.43(5)
N54 Cu1 N18 99.56(5)
N36 Cu1 N18 91.73(5)
N28 Cu1 N18 161.34(5)
N9 Cu2 N45 88.85(6)
N9 Cu2 N1 79.32(6)
N45 Cu2 N1 164.25(6)
N9 Cu2 N19 163.35(6)
N45 Cu2 N19 95.83(5)
N1 Cu2 N19 98.46(5)
N9 Cu2 N27 88.38(5)
N45 Cu2 N27 94.99(5)
N1 Cu2 N27 95.02(5)
N19 Cu2 N27 75.33(5)
N9 Cu2 N37 102.02(5)
N45 Cu2 N37 74.26(5)
N1 Cu2 N37 97.92(5)
N19 Cu2 N37 94.62(5)
N27 Cu2 N37 164.69(5)
O10 Cl3 O12 110.13(9)
O10 Cl3 O11 109.35(8)
O12 Cl3 O11 109.84(9)
O10 Cl3 O9 109.17(8)
O12 Cl3 O9 109.27(8)
O11 Cl3 O9 109.06(8)
C2 N1 C6 117.25(14)
C2 N1 Cu2 129.26(12)
C6 N1 Cu2 113.47(11)
C11 N10 N9 114.49(13)
C11 N10 Cu1 118.15(11)
N9 N10 Cu1 119.03(10)
C47 N46 N45 116.20(14)
C47 N46 Cu1 115.92(11)
N45 N46 Cu1 122.52(10)
C35 N36 C31 117.66(14)
C35 N36 Cu1 126.22(12)
C31 N36 Cu1 116.10(11)
C53 N54 C49 117.46(14)
C53 N54 Cu1 128.85(12)
C49 N54 Cu1 113.38(11)
C52 N51 C50 116.15(15)
C7 N9 N10 116.12(13)
C7 N9 Cu2 117.06(11)
N10 N9 Cu2 123.07(10)
C20 N19 C24 117.23(15)
C20 N19 Cu2 126.60(12)
C24 N19 Cu2 116.17(11)
C43 N45 N46 115.70(14)
C43 N45 Cu2 119.91(11)
N46 N45 Cu2 118.18(10)
C29 N28 N27 115.12(14)
C29 N28 Cu1 110.22(11)
N27 N28 Cu1 116.97(10)
N28 C29 N30 125.90(16)
N28 C29 C31 114.30(15)
N30 C29 C31 119.76(15)
C3 N4 C5 116.46(15)
C38 N37 C42 116.83(16)
C38 N37 Cu2 132.41(13)
C42 N37 Cu2 110.26(11)
N10 C11 N12 124.59(16)
N10 C11 C13 115.06(14)
N12 C11 C13 120.33(15)
C34 N33 C32 116.68(15)
N36 C35 C34 121.41(16)
N33 C34 C35 121.75(16)
C21 N22 C23 116.76(16)
N36 C31 C32 120.19(15)
N36 C31 C29 116.46(14)
C32 C31 C29 123.34(15)
C25 N27 N28 114.19(14)
C25 N27 Cu2 108.63(11)
N28 N27 Cu2 118.53(10)
N22 C21 C20 121.76(17)
N19 C20 C21 121.41(17)
N33 C32 C31 122.28(16)
N27 C25 N26 126.30(16)
N27 C25 C24 114.65(15)
N26 C25 C24 119.05(15)
C17 N18 C13 116.89(15)
C17 N18 Cu1 132.99(12)
C13 N18 Cu1 110.12(11)
N9 C7 N8 125.17(16)
N9 C7 C6 113.61(14)
N8 C7 C6 121.21(15)
N1 C2 C3 120.71(16)
N19 C24 C23 120.63(16)
N19 C24 C25 116.73(14)
C23 C24 C25 122.63(15)
C16 N15 C14 116.20(16)
C39 N40 C41 116.04(18)
N51 C50 C49 122.26(17)
N51 C52 C53 122.68(16)
N46 C47 N48 125.68(16)
N46 C47 C49 113.71(14)
N48 C47 C49 120.59(16)
N4 C5 C6 121.85(16)
N54 C49 C50 120.66(15)
N54 C49 C47 114.77(14)
C50 C49 C47 124.56(16)
N37 C42 C41 121.10(16)
N37 C42 C43 115.24(15)
C41 C42 C43 123.65(16)
N45 C43 N44 124.32(16)
N45 C43 C42 116.21(15)
N44 C43 C42 119.46(16)
N18 C17 C16 121.54(17)
N54 C53 C52 120.69(16)
N4 C3 C2 122.57(17)
N22 C23 C24 122.18(17)
N1 C6 C5 121.13(15)
N1 C6 C7 114.65(14)
C5 C6 C7 124.21(15)
N18 C13 C14 121.10(16)
N18 C13 C11 115.69(14)
C14 C13 C11 123.17(16)
N40 C39 C38 122.48(18)
N40 C41 C42 122.04(18)
N15 C16 C17 122.04(17)
N37 C38 C39 121.49(18)
N15 C14 C13 122.18(17)
O67 Cl64 O66 109.50(11)
O67 Cl64 O65 110.05(12)
O66 Cl64 O65 108.96(11)
O67 Cl64 O68 110.92(11)
O66 Cl64 O68 109.14(10)
O65 Cl64 O68 108.23(9)
O5 Cl2 O7 109.69(9)
O5 Cl2 O8 108.46(12)
O7 Cl2 O8 109.86(11)
O5 Cl2 O6 110.11(11)
O7 Cl2 O6 109.20(9)
O8 Cl2 O6 109.51(10)
O61 Cl59 O60 110.13(11)
O61 Cl59 O63 109.86(18)
O60 Cl59 O63 109.03(13)
O61 Cl59 O62 109.86(13)
O60 Cl59 O62 110.26(11)
O63 Cl59 O62 107.67(13)

loop_
_geom_bond_atom_site_label_1
_geom_bond_atom_site_label_2
_geom_bond_distance
Cu1 N46 2.0144(14)
Cu1 N10 2.0330(14)
Cu1 N54 2.0376(14)
Cu1 N36 2.1030(14)
Cu1 N28 2.2834(14)
Cu1 N18 2.2857(15)
Cu2 N9 2.0010(14)
Cu2 N45 2.0417(14)
Cu2 N1 2.0488(14)
Cu2 N19 2.0768(14)
Cu2 N27 2.3011(14)
Cu2 N37 2.3343(15)
Cl3 O10 1.4361(14)
Cl3 O12 1.4374(14)
Cl3 O11 1.4500(14)
Cl3 O9 1.4549(13)
N1 C2 1.331(2)
N1 C6 1.358(2)
N10 C11 1.313(2)
N10 N9 1.4156(18)
N46 C47 1.310(2)
N46 N45 1.4186(19)
N36 C35 1.335(2)
N36 C31 1.354(2)
N54 C53 1.332(2)
N54 C49 1.354(2)
N44 C43 1.329(2)
N51 C52 1.330(2)
N51 C50 1.343(2)
N48 C47 1.324(2)
N12 C11 1.328(2)
N9 C7 1.307(2)
N19 C20 1.337(2)
N19 C24 1.353(2)
N26 C25 1.336(2)
N45 C43 1.311(2)
N28 C29 1.303(2)
N28 N27 1.4094(19)
C29 N30 1.336(2)
C29 C31 1.488(2)
N4 C3 1.328(2)
N4 C5 1.347(2)
N37 C38 1.331(2)
N37 C42 1.348(2)
C11 C13 1.495(2)
N33 C34 1.337(2)
N33 C32 1.345(2)
C35 C34 1.395(2)
N22 C21 1.338(3)
N22 C23 1.339(2)
N8 C7 1.329(2)
C31 C32 1.395(2)
N27 C25 1.305(2)
C21 C20 1.393(3)
C25 C24 1.486(2)
N18 C17 1.332(2)
N18 C13 1.346(2)
C7 C6 1.488(2)
C2 C3 1.401(2)
C24 C23 1.392(2)
N15 C16 1.331(3)
N15 C14 1.344(2)
N40 C39 1.329(3)
N40 C41 1.344(3)
C50 C49 1.387(2)
C52 C53 1.397(2)
C47 C49 1.489(2)
C5 C6 1.382(2)
C42 C41 1.391(3)
C42 C43 1.494(2)
C17 C16 1.392(3)
C13 C14 1.384(2)
C39 C38 1.392(3)
Cl64 O67 1.4246(17)
Cl64 O66 1.4379(15)
Cl64 O65 1.4410(16)
Cl64 O68 1.4428(15)
Cl2 O5 1.4357(17)
Cl2 O7 1.4382(15)
Cl2 O8 1.4382(16)
Cl2 O6 1.4467(15)
Cl59 O61 1.4092(19)
Cl59 O60 1.4347(16)
Cl59 O63 1.438(2)
Cl59 O62 1.4407(16)
